data_1100386
loop_
_publ_author_name
'Ghassemzadeh, Mitra'
'Harms, Klaus'
'Dehnicke, Kurt'
'Fenske, Dieter'

_publ_section_title
;
 \m~2~-Halogenokomplexe von N-Bromsuccinimid und N-Bromphthalimid.
 Die Kristallstrukturen von PPh~4~[X(N-Bromsuccinimid)~2~] und
 von PPh~4~[X(N-Bromphthalimid)~2~] mit X = CI und Br /
 \m~2~-Halogeno Complexes of N-Bromosuccinimide and N-Bromophthalimide.
 The Crystal Structures of PPh~4~[X(N-Bromosuccinimide)~2~] and
 PPh~4~[X(N-Brom ophthalimide)~2~] with X = Cl and Br
;
_journal_coden_ASTM ZNBSEN
_journal_issue 5
_journal_name_full
;
 Zeitschrift f\"ur Naturforschung, B: A Journal of Chemical Sciences
;
_journal_page_first 593
_journal_page_last 601
_journal_paper_doi 10.1515/znb-1994-0504
_journal_volume 49
_journal_year 1994
_chemical_formula_sum 'C40 H28 Br2 Cl N2 O4 P'
_space_group_IT_number 2
_symmetry_cell_setting triclinic
_symmetry_Int_Tables_number 2
_symmetry_space_group_name_Hall '-P 1'
_symmetry_space_group_name_H-M 'P -1'
_cell_angle_alpha 88.22(3)
_cell_angle_beta 83.20(3)
_cell_angle_gamma 85.10(3)
_cell_formula_units_Z 4
_cell_length_a 9.185(2)
_cell_length_b 15.150(3)
_cell_length_c 25.844(5)
_cod_original_formula_sum 'C40 H28 Br2 Cl1 N2 O4 P1'
_cod_database_code 1100386

loop_
_symmetry_equiv_pos_site_id
_symmetry_equiv_pos_as_xyz
1 x,y,z
2 -x,-y,-z

loop_
_atom_site_label
_atom_site_type_symbol
_atom_site_fract_x
_atom_site_fract_y
_atom_site_fract_z
Br1 Br 0.34951(10) 0.00817(5) 0.22030(3)
Br2 Br 0.57142(9) 0.07764(5) 0.07366(3)
Br3 Br 0.60635(9) 0.60109(5) 0.58930(3)
Br4 Br 0.39712(10) 0.53904(5) 0.72713(3)
Cl1 Cl 0.3988(2) 0.15085(11) 0.15748(7)
Cl2 Cl 0.4512(2) 0.68985(10) 0.67090(6)
P1 P 1.0777(2) 0.44338(12) 0.11100(7)
P2 P 1.0890(2) 0.94676(13) 0.61728(8)
O1 O 0.5091(7) -0.0778(3) 0.3162(2)
O2 O 0.1587(7) -0.1595(4) 0.2182(2)
O3 O 0.8061(6) -0.0882(3) 0.0578(2)
O4 O 0.6356(6) 0.1370(3) -0.0464(2)
O5 O 0.8672(6) 0.4451(3) 0.5740(2)
O6 O 0.5770(6) 0.6071(4) 0.4672(2)
O7 O 0.5408(7) 0.4306(4) 0.8206(2)
O8 O 0.1909(6) 0.3842(3) 0.7140(2)
N1 N 0.3282(8) -0.0969(4) 0.2625(2)
N2 N 0.6943(7) 0.0305(4) 0.0149(2)
N3 N 0.7068(7) 0.5388(4) 0.5314(2)
N4 N 0.3628(7) 0.4294(4) 0.7634(2)
C1 C 0.4233(10) -0.1227(5) 0.2996(3)
C2 C 0.3911(9) -0.2163(5) 0.3137(3)
C3 C 0.4521(9) -0.2727(5) 0.3494(3)
C4 C 0.4059(9) -0.3581(6) 0.3531(3)
C5 C 0.2997(10) -0.3817(5) 0.3231(3)
C6 C 0.2378(9) -0.3247(5) 0.2875(3)
C7 C 0.2883(9) -0.2422(5) 0.2842(3)
C8 C 0.2441(10) -0.1639(6) 0.2497(3)
C9 C 0.7916(10) -0.0440(5) 0.0183(3)
C10 C 0.8737(9) -0.0543(5) -0.0342(3)
C11 C 0.9849(9) -0.1181(5) -0.0523(3)
C12 C 1.0408(10) -0.1104(5) -0.1051(4)
C13 C 0.9846(10) -0.0423(6) -0.1361(3)
C14 C 0.8750(9) 0.0210(5) -0.1167(3)
C15 C 0.8221(9) 0.0137(5) -0.0661(3)
C16 C 0.7095(10) 0.0699(5) -0.0345(3)
C17 C 0.8178(9) 0.4698(5) 0.5346(3)
C18 C 0.8532(8) 0.4378(5) 0.4808(3)
C19 C 0.9575(9) 0.3712(5) 0.4607(3)
C20 C 0.9652(10) 0.3564(5) 0.4080(4)
C21 C 0.8701(10) 0.4037(6) 0.3768(3)
C22 C 0.7708(9) 0.4715(5) 0.3964(3)
C23 C 0.7652(8) 0.4866(5) 0.4486(3)
C24 C 0.6686(9) 0.5530(6) 0.4810(3)
C25 C 0.4517(10) 0.3929(7) 0.8013(3)
C26 C 0.4038(10) 0.3013(6) 0.8101(3)
C27 C 0.4546(10) 0.2367(7) 0.8437(3)
C28 C 0.3896(13) 0.1563(7) 0.8446(4)
C29 C 0.2776(12) 0.1458(7) 0.8149(5)
C30 C 0.2291(11) 0.2105(6) 0.7810(4)
C31 C 0.2948(10) 0.2873(6) 0.7797(3)
C32 C 0.272(1) 0.3694(6) 0.7472(3)
C33 C 0.9101(7) 0.3959(4) 0.1033(3)
C34 C 0.7979(9) 0.3954(5) 0.1453(3)
C35 C 0.6662(9) 0.3620(5) 0.1390(3)
C36 C 0.6453(9) 0.3252(5) 0.0921(3)
C37 C 0.7536(9) 0.3256(5) 0.0507(3)
C38 C 0.8855(9) 0.3619(5) 0.0558(3)
C39 C 1.2164(7) 0.3973(5) 0.0620(3)
C40 C 1.2439(8) 0.3058(5) 0.0583(3)
C41 C 1.3463(9) 0.2699(5) 0.0194(3)
C42 C 1.4169(9) 0.3252(6) -0.0161(3)
C43 C 1.3892(9) 0.4156(6) -0.0142(3)
C44 C 1.2865(8) 0.4521(5) 0.0250(3)
C45 C 1.1297(8) 0.4218(4) 0.1750(3)
C46 C 1.0600(8) 0.4755(5) 0.2157(3)
C47 C 1.0947(8) 0.4612(5) 0.2651(3)
C48 C 1.1988(9) 0.3924(5) 0.2759(3)
C49 C 1.2672(9) 0.3389(5) 0.2368(3)
C50 C 1.2321(8) 0.3547(5) 0.1863(3)
C51 C 1.0536(8) 0.5615(4) 0.1030(3)
C52 C 0.9294(8) 0.6020(5) 0.0855(2)
C53 C 0.9111(9) 0.6958(5) 0.0817(3)
C54 C 1.0207(10) 0.7451(5) 0.0944(3)
C55 C 1.1446(10) 0.7033(5) 0.1116(3)
C56 C 1.1639(8) 0.6117(5) 0.1170(3)
C57 C 1.1401(8) 0.9002(5) 0.6781(3)
C58 C 1.0643(10) 0.8350(5) 0.7039(3)
C59 C 1.1138(12) 0.7940(6) 0.7492(4)
C60 C 1.2331(11) 0.8234(6) 0.7685(3)
C61 C 1.3066(10) 0.8887(6) 0.7427(4)
C62 C 1.2612(9) 0.9255(5) 0.6972(3)
C63 C 1.0691(9) 1.0664(5) 0.6156(3)
C64 C 1.1612(11) 1.1172(6) 0.6359(4)
C65 C 1.1484(12) 1.2085(6) 0.6322(5)
C66 C 1.0351(10) 1.2502(5) 0.6072(3)
C67 C 0.9405(10) 1.2007(6) 0.5870(3)
C68 C 0.9555(9) 1.1095(5) 0.5918(3)
C69 C 0.9183(8) 0.9084(4) 0.6046(3)
C70 C 0.7967(10) 0.9190(5) 0.6436(3)
C71 C 0.6677(9) 0.8853(6) 0.6361(4)
C72 C 0.6546(10) 0.8420(5) 0.5913(4)
C73 C 0.7712(11) 0.8316(5) 0.5528(3)
C74 C 0.9042(9) 0.8650(5) 0.5605(3)
C75 C 1.2250(8) 0.9084(5) 0.5659(3)
C76 C 1.2761(8) 0.8189(5) 0.5647(3)
C77 C 1.3658(8) 0.7853(5) 0.5226(3)
C78 C 1.4114(9) 0.8427(7) 0.4816(3)
C79 C 1.3622(10) 0.9292(6) 0.4827(3)
C80 C 1.2715(9) 0.9642(5) 0.5241(3)
H1 H 1.2407(9) 1.0249(5) 0.5245(3)

loop_
_atom_type_symbol
_atom_type_radius_bond
C 0.68
H 0.23
Br 1.35
Cl 0.99
N 0.68
O 0.68
P 1.05
